data_7154992
loop_
_publ_author_name
'Wong, Ying-Chieh'
'Yeung, Ying-Yeung'

_publ_section_title
;
 A convenient method for the synthesis of \a-carboxylate ester
 bromolactones via bromolactonization of alkenoic diesters.
;
_journal_issue 12
_journal_name_full 'Organic &amp; biomolecular chemistry'
_journal_page_first 3202
_journal_page_last 3206
_journal_paper_doi 10.1039/c6ob00311g
_journal_volume 14
_journal_year 2016
_chemical_formula_sum 'C21 H18 Br F3 O4'
_chemical_formula_weight 471.26
_chemical_name_systematic WYC011632
_space_group_crystal_system monoclinic
_space_group_IT_number 14
_space_group_name_Hall '-P 2ybc'
_space_group_name_H-M_alt 'P 1 21/c 1'
_symmetry_space_group_name_Hall '-P 2ybc'
_symmetry_space_group_name_H-M 'P 1 21/c 1'
_atom_sites_solution_hydrogens geom
_audit_block_doi 10.5517/cc146ppq
_audit_creation_method SHELXL-2014/6
_audit_update_record
;
2015-02-12 deposited with the CCDC.
2016-02-24 downloaded from the CCDC.
;
_cell_angle_alpha 90
_cell_angle_beta 95.472(2)
_cell_angle_gamma 90
_cell_formula_units_Z 4
_cell_length_a 12.2059(8)
_cell_length_b 9.9555(6)
_cell_length_c 16.3557(11)
_cell_measurement_reflns_used 9829
_cell_measurement_temperature 100(2)
_cell_measurement_theta_max 28.31
_cell_measurement_theta_min 2.40
_cell_volume 1978.4(2)
_computing_cell_refinement 'Bruker SAINT'
_computing_data_collection 'Bruker APEX2'
_computing_data_reduction 'Bruker SAINT'
_computing_molecular_graphics 'Bruker SHELXTL'
_computing_publication_material 'Bruker SHELXTL'
_computing_structure_refinement 'SHELXL-2014/6 (Sheldrick, 2014)'
_computing_structure_solution 'SHELXS-97 (Sheldrick 2008)'
_diffrn_ambient_temperature 100(2)
_diffrn_measured_fraction_theta_full 1.000
_diffrn_measured_fraction_theta_max 0.998
_diffrn_measurement_device_type 'Bruker D8 Venture'
_diffrn_measurement_method '\f and \w scans'
_diffrn_radiation_type MoK\a
_diffrn_radiation_wavelength 0.71073
_diffrn_reflns_av_R_equivalents 0.0268
_diffrn_reflns_av_unetI/netI 0.0124
_diffrn_reflns_Laue_measured_fraction_full 1.000
_diffrn_reflns_Laue_measured_fraction_max 0.998
_diffrn_reflns_limit_h_max 15
_diffrn_reflns_limit_h_min -16
_diffrn_reflns_limit_k_max 13
_diffrn_reflns_limit_k_min -13
_diffrn_reflns_limit_l_max 21
_diffrn_reflns_limit_l_min -21
_diffrn_reflns_number 60155
_diffrn_reflns_point_group_measured_fraction_full 1.000
_diffrn_reflns_point_group_measured_fraction_max 0.998
_diffrn_reflns_theta_full 25.242
_diffrn_reflns_theta_max 28.344
_diffrn_reflns_theta_min 2.398
_diffrn_source 'Sealed Microfocusing Source'
_exptl_absorpt_coefficient_mu 2.130
_exptl_absorpt_correction_T_max 0.7457
_exptl_absorpt_correction_T_min 0.6824
_exptl_absorpt_correction_type multi-scan
_exptl_absorpt_process_details 'Sadabs, (Sheldrick 2012)'
_exptl_crystal_colour Colourless
_exptl_crystal_density_diffrn 1.582
_exptl_crystal_density_meas ?
_exptl_crystal_density_method 'Not Measured'
_exptl_crystal_description Block
_exptl_crystal_F_000 952
_exptl_crystal_recrystallization_method 'Re-crystallisation from solvent: DCM / Ethyl acetate'
_exptl_crystal_size_max 0.290
_exptl_crystal_size_mid 0.200
_exptl_crystal_size_min 0.120
_refine_diff_density_max 1.052
_refine_diff_density_min -0.663
_refine_diff_density_rms 0.063
_refine_ls_extinction_method none
_refine_ls_goodness_of_fit_ref 1.034
_refine_ls_hydrogen_treatment constr
_refine_ls_matrix_type full
_refine_ls_number_parameters 291
_refine_ls_number_reflns 4927
_refine_ls_number_restraints 66
_refine_ls_restrained_S_all 1.244
_refine_ls_R_factor_all 0.0313
_refine_ls_R_factor_gt 0.0282
_refine_ls_shift/su_max 0.001
_refine_ls_shift/su_mean 0.000
_refine_ls_structure_factor_coef Fsqd
_refine_ls_weighting_details 'w=1/[\s^2^(Fo^2^)+(0.0373P)^2^+1.7935P] where P=(Fo^2^+2Fc^2^)/3'
_refine_ls_weighting_scheme calc
_refine_ls_wR_factor_gt 0.0716
_refine_ls_wR_factor_ref 0.0735
_reflns_Friedel_coverage 0.000
_reflns_number_gt 4562
_reflns_number_total 4927
_reflns_threshold_expression 'I > 2\s(I)'
_cod_data_source_file c6ob00311g2.cif
_cod_data_source_block E523
_cod_depositor_comments
;
The following automatic conversions were performed:

'_exptl_absorpt_correction_type' value 'Multi-scan' changed to
'multi-scan' according to
/usr/data/users/saulius/crontab/automatic-downloads/rss-feeds/RSC/lib/dictionaries/cif_core.dic
dictionary named 'cif_core.dic' version 2.4.2 from 2011-04-26.

'_exptl_crystal_density_meas' value 'Not Measured' was changed to '?'
- the value is perceived as not measured.

Automatic conversion script
Id: cif_fix_values 4268 2015-11-12 08:31:59Z antanas 

 Adding full bibliography for 7154992.cif.
;
_cod_database_code 7154992
_shelx_space_group_comment
; 
The symmetry employed for this shelxl refinement is uniquely defined 
by the following loop, which should always be used as a source of 
symmetry information in preference to the above space-group names. 
They are only intended as comments. 
;
_shelx_estimated_absorpt_t_min 0.577
_shelx_estimated_absorpt_t_max 0.784
_shelxl_version_number 2014/6

loop_
_space_group_symop_operation_xyz
'x, y, z'
'-x, y+1/2, -z+1/2'
'-x, -y, -z'
'x, -y-1/2, z-1/2'

loop_
_atom_site_label
_atom_site_type_symbol
_atom_site_fract_x
_atom_site_fract_y
_atom_site_fract_z
_atom_site_U_iso_or_equiv
_atom_site_adp_type
_atom_site_occupancy
_atom_site_site_symmetry_order
_atom_site_calc_flag
_atom_site_refinement_flags_posn
_atom_site_refinement_flags_adp
_atom_site_refinement_flags_occupancy
_atom_site_disorder_assembly
_atom_site_disorder_group
F1 F -0.0610(3) 0.7921(2) 0.8496(2) 0.0438(6) Uani 0.641(5) 1 d D U P A 1
F2 F -0.0299(2) 0.5927(3) 0.8918(2) 0.0537(7) Uani 0.641(5) 1 d D U P A 1
F3 F -0.0877(2) 0.6257(4) 0.76671(19) 0.0668(8) Uani 0.641(5) 1 d D U P A 1
F1A F -0.0854(4) 0.7005(6) 0.7561(2) 0.0532(9) Uani 0.359(5) 1 d D U P A 2
F2A F -0.0533(4) 0.5605(4) 0.8533(4) 0.0580(10) Uani 0.359(5) 1 d D U P A 2
F3A F -0.0479(6) 0.7718(5) 0.8772(3) 0.0492(10) Uani 0.359(5) 1 d D U P A 2
Br1 Br 0.66044(2) 0.70508(2) 0.81031(2) 0.02181(6) Uani 1 1 d . . . . .
O1 O 0.45856(9) 0.58153(10) 0.70420(6) 0.0140(2) Uani 1 1 d . . . . .
O2 O 0.53693(9) 0.51470(11) 0.59414(7) 0.0184(2) Uani 1 1 d . . . . .
O3 O 0.68140(10) 0.73514(13) 0.58488(9) 0.0283(3) Uani 1 1 d . . . . .
O4 O 0.60364(12) 0.93773(13) 0.57760(10) 0.0371(3) Uani 1 1 d . . . . .
C1 C 0.43104(12) 0.70412(14) 0.74556(9) 0.0135(3) Uani 1 1 d . . . . .
C2 C 0.45092(13) 0.81994(14) 0.68566(9) 0.0154(3) Uani 1 1 d . . . . .
H2A H 0.3819 0.8702 0.6708 0.018 Uiso 1 1 calc R U . . .
H2B H 0.5071 0.8829 0.7110 0.018 Uiso 1 1 calc R U . . .
C3 C 0.49133(12) 0.75295(15) 0.60937(9) 0.0136(3) Uani 1 1 d . . . . .
C4 C 0.50229(12) 0.60497(14) 0.63255(9) 0.0135(3) Uani 1 1 d . . . . .
C5 C 0.31255(13) 0.69478(15) 0.76672(9) 0.0156(3) Uani 1 1 d . . . . .
C6 C 0.26596(14) 0.80453(17) 0.80354(11) 0.0240(3) Uani 1 1 d . . . . .
H6 H 0.3081 0.8839 0.8144 0.029 Uiso 1 1 calc R U . . .
C7 C 0.15869(14) 0.79873(18) 0.82442(12) 0.0268(4) Uani 1 1 d . . . . .
H7 H 0.1275 0.8735 0.8499 0.032 Uiso 1 1 calc R U . . .
C8 C 0.09707(14) 0.68310(18) 0.80797(10) 0.0222(3) Uani 1 1 d . . . . .
C9 C 0.14308(14) 0.57295(17) 0.77195(10) 0.0214(3) Uani 1 1 d . . . . .
H9 H 0.1007 0.4938 0.7611 0.026 Uiso 1 1 calc R U . . .
C10 C 0.25078(13) 0.57843(15) 0.75185(10) 0.0181(3) Uani 1 1 d . . . . .
H10 H 0.2825 0.5026 0.7279 0.022 Uiso 1 1 calc R U . . .
C11 C -0.02022(15) 0.67578(17) 0.82677(11) 0.0320(4) Uani 1 1 d D . . . .
C12 C 0.40923(13) 0.76396(16) 0.53033(9) 0.0177(3) Uani 1 1 d . . . . .
H12A H 0.4050 0.8590 0.5126 0.021 Uiso 1 1 calc R U . . .
H12B H 0.4386 0.7113 0.4859 0.021 Uiso 1 1 calc R U . . .
C13 C 0.29493(14) 0.71517(15) 0.54123(9) 0.0183(3) Uani 1 1 d . . . . .
C14 C 0.21283(15) 0.80468(17) 0.55973(12) 0.0273(4) Uani 1 1 d . . . . .
H14 H 0.2289 0.8979 0.5642 0.033 Uiso 1 1 calc R U . . .
C15 C 0.10767(15) 0.7591(2) 0.57174(13) 0.0334(4) Uani 1 1 d . . . . .
H15 H 0.0526 0.8210 0.5845 0.040 Uiso 1 1 calc R U . . .
C16 C 0.08356(15) 0.6232(2) 0.56498(12) 0.0304(4) Uani 1 1 d . . . . .
H16 H 0.0122 0.5915 0.5739 0.036 Uiso 1 1 calc R U . . .
C17 C 0.16391(15) 0.53398(18) 0.54523(11) 0.0249(3) Uani 1 1 d . . . . .
H17 H 0.1471 0.4410 0.5399 0.030 Uiso 1 1 calc R U . . .
C18 C 0.26870(14) 0.57877(16) 0.53312(9) 0.0196(3) Uani 1 1 d . . . . .
H18 H 0.3229 0.5165 0.5193 0.023 Uiso 1 1 calc R U . . .
C19 C 0.59803(13) 0.81882(16) 0.58848(10) 0.0181(3) Uani 1 1 d . . . . .
C20 C 0.78284(16) 0.7968(2) 0.56428(16) 0.0365(5) Uani 1 1 d . . . . .
H20A H 0.7760 0.8205 0.5059 0.055 Uiso 1 1 calc R U . . .
H20B H 0.8438 0.7335 0.5757 0.055 Uiso 1 1 calc R U . . .
H20C H 0.7972 0.8781 0.5973 0.055 Uiso 1 1 calc R U . . .
C21 C 0.50415(13) 0.70984(15) 0.82664(9) 0.0156(3) Uani 1 1 d . . . . .
H21A H 0.4865 0.6328 0.8614 0.019 Uiso 1 1 calc R U . . .
H21B H 0.4881 0.7933 0.8561 0.019 Uiso 1 1 calc R U . . .

loop_
_atom_site_aniso_label
_atom_site_aniso_U_11
_atom_site_aniso_U_22
_atom_site_aniso_U_33
_atom_site_aniso_U_23
_atom_site_aniso_U_13
_atom_site_aniso_U_12
F1 0.0283(11) 0.0378(11) 0.0690(16) 0.0052(10) 0.0237(13) 0.0101(8)
F2 0.0314(12) 0.0489(13) 0.0846(18) 0.0164(13) 0.0249(12) -0.0063(10)
F3 0.0215(9) 0.100(2) 0.0792(15) -0.0461(15) 0.0083(10) -0.0142(14)
F1A 0.0187(13) 0.077(2) 0.0644(18) -0.0009(18) 0.0065(13) -0.0062(18)
F2A 0.0281(16) 0.0507(18) 0.098(2) 0.0118(18) 0.0230(18) -0.0087(14)
F3A 0.0316(17) 0.0504(18) 0.069(2) -0.0092(18) 0.0233(19) 0.0039(15)
Br1 0.01623(9) 0.02417(9) 0.02485(10) 0.00074(6) 0.00110(6) -0.00111(6)
O1 0.0203(5) 0.0096(5) 0.0126(5) -0.0004(4) 0.0043(4) 0.0015(4)
O2 0.0251(6) 0.0133(5) 0.0176(5) -0.0020(4) 0.0064(4) 0.0026(4)
O3 0.0206(6) 0.0196(6) 0.0464(8) -0.0024(5) 0.0118(5) -0.0007(5)
O4 0.0284(7) 0.0191(6) 0.0656(10) 0.0101(6) 0.0136(7) -0.0017(5)
C1 0.0174(7) 0.0102(6) 0.0131(6) -0.0023(5) 0.0025(5) 0.0014(5)
C2 0.0225(7) 0.0105(6) 0.0132(6) -0.0003(5) 0.0027(5) 0.0016(5)
C3 0.0177(7) 0.0101(6) 0.0132(6) 0.0008(5) 0.0027(5) 0.0006(5)
C4 0.0154(6) 0.0121(6) 0.0129(6) -0.0001(5) 0.0007(5) -0.0003(5)
C5 0.0170(7) 0.0159(7) 0.0141(6) -0.0006(5) 0.0029(5) 0.0009(5)
C6 0.0211(8) 0.0201(8) 0.0315(9) -0.0103(6) 0.0055(7) -0.0010(6)
C7 0.0217(8) 0.0256(9) 0.0340(9) -0.0119(7) 0.0068(7) 0.0025(6)
C8 0.0180(7) 0.0269(8) 0.0222(8) -0.0008(6) 0.0044(6) 0.0014(6)
C9 0.0207(7) 0.0189(7) 0.0250(8) 0.0000(6) 0.0038(6) -0.0023(6)
C10 0.0208(7) 0.0145(7) 0.0193(7) -0.0012(5) 0.0034(6) 0.0003(6)
C11 0.0209(8) 0.0345(10) 0.0420(11) -0.0069(8) 0.0099(8) -0.0004(7)
C12 0.0238(8) 0.0163(7) 0.0126(7) 0.0023(5) 0.0004(5) -0.0005(6)
C13 0.0221(8) 0.0181(7) 0.0136(7) 0.0004(5) -0.0034(6) 0.0000(6)
C14 0.0247(9) 0.0203(8) 0.0350(10) -0.0027(7) -0.0070(7) 0.0033(6)
C15 0.0208(9) 0.0333(10) 0.0444(11) -0.0097(9) -0.0049(8) 0.0067(8)
C16 0.0186(8) 0.0376(10) 0.0340(10) -0.0056(8) -0.0025(7) -0.0036(7)
C17 0.0267(8) 0.0238(8) 0.0234(8) -0.0041(6) -0.0016(6) -0.0052(7)
C18 0.0243(8) 0.0186(7) 0.0155(7) -0.0030(6) 0.0000(6) 0.0001(6)
C19 0.0203(7) 0.0164(7) 0.0180(7) 0.0003(6) 0.0043(6) -0.0009(6)
C20 0.0224(9) 0.0312(10) 0.0587(14) -0.0103(9) 0.0179(9) -0.0057(7)
C21 0.0167(7) 0.0171(7) 0.0134(6) -0.0008(5) 0.0031(5) -0.0002(5)

loop_
_atom_type_symbol
_atom_type_description
_atom_type_scat_dispersion_real
_atom_type_scat_dispersion_imag
_atom_type_scat_source
C C 0.0033 0.0016 'International Tables Vol C Tables 4.2.6.8 and 6.1.1.4'
H H 0.0000 0.0000 'International Tables Vol C Tables 4.2.6.8 and 6.1.1.4'
O O 0.0106 0.0060 'International Tables Vol C Tables 4.2.6.8 and 6.1.1.4'
F F 0.0171 0.0103 'International Tables Vol C Tables 4.2.6.8 and 6.1.1.4'
Br Br -0.2901 2.4595 'International Tables Vol C Tables 4.2.6.8 and 6.1.1.4'

loop_
_geom_angle_atom_site_label_1
_geom_angle_atom_site_label_2
_geom_angle_atom_site_label_3
_geom_angle
C4 O1 C1 112.76(11)
C19 O3 C20 114.96(14)
O1 C1 C5 108.79(11)
O1 C1 C21 107.11(11)
C5 C1 C21 107.11(12)
O1 C1 C2 105.93(11)
C5 C1 C2 113.54(12)
C21 C1 C2 114.09(12)
C3 C2 C1 105.82(11)
C3 C2 H2A 110.6
C1 C2 H2A 110.6
C3 C2 H2B 110.6
C1 C2 H2B 110.6
H2A C2 H2B 108.7
C4 C3 C19 114.50(12)
C4 C3 C2 104.18(11)
C19 C3 C2 110.01(12)
C4 C3 C12 107.93(12)
C19 C3 C12 106.16(12)
C2 C3 C12 114.28(12)
O2 C4 O1 120.89(13)
O2 C4 C3 128.50(13)
O1 C4 C3 110.46(12)
C10 C5 C6 119.43(15)
C10 C5 C1 121.49(13)
C6 C5 C1 119.06(14)
C7 C6 C5 120.50(15)
C7 C6 H6 119.7
C5 C6 H6 119.7
C6 C7 C8 119.63(15)
C6 C7 H7 120.2
C8 C7 H7 120.2
C7 C8 C9 120.26(16)
C7 C8 C11 120.85(15)
C9 C8 C11 118.88(15)
C10 C9 C8 120.04(15)
C10 C9 H9 120.0
C8 C9 H9 120.0
C9 C10 C5 120.13(14)
C9 C10 H10 119.9
C5 C10 H10 119.9
F2A C11 F3A 108.8(3)
F3 C11 F1 108.4(2)
F3 C11 F2 104.9(2)
F1 C11 F2 104.33(19)
F2A C11 F1A 105.5(2)
F3A C11 F1A 103.6(3)
F2A C11 C8 116.4(3)
F3 C11 C8 114.06(18)
F3A C11 C8 113.5(3)
F1 C11 C8 114.0(2)
F2 C11 C8 110.30(17)
F1A C11 C8 108.1(2)
C13 C12 C3 114.11(12)
C13 C12 H12A 108.7
C3 C12 H12A 108.7
C13 C12 H12B 108.7
C3 C12 H12B 108.7
H12A C12 H12B 107.6
C14 C13 C18 118.55(16)
C14 C13 C12 120.86(15)
C18 C13 C12 120.59(15)
C15 C14 C13 120.88(16)
C15 C14 H14 119.6
C13 C14 H14 119.6
C16 C15 C14 119.85(17)
C16 C15 H15 120.1
C14 C15 H15 120.1
C17 C16 C15 119.68(17)
C17 C16 H16 120.2
C15 C16 H16 120.2
C16 C17 C18 120.71(16)
C16 C17 H17 119.6
C18 C17 H17 119.6
C17 C18 C13 120.31(16)
C17 C18 H18 119.8
C13 C18 H18 119.8
O4 C19 O3 124.09(16)
O4 C19 C3 121.28(15)
O3 C19 C3 114.62(13)
O3 C20 H20A 109.5
O3 C20 H20B 109.5
H20A C20 H20B 109.5
O3 C20 H20C 109.5
H20A C20 H20C 109.5
H20B C20 H20C 109.5
C1 C21 Br1 112.21(10)
C1 C21 H21A 109.2
Br1 C21 H21A 109.2
C1 C21 H21B 109.2
Br1 C21 H21B 109.2
H21A C21 H21B 107.9

loop_
_geom_bond_atom_site_label_1
_geom_bond_atom_site_label_2
_geom_bond_distance
F1 C11 1.328(2)
F2 C11 1.362(3)
F3 C11 1.318(2)
F1A C11 1.362(3)
F2A C11 1.305(3)
F3A C11 1.327(3)
Br1 C21 1.9520(16)
O1 C4 1.3535(17)
O1 C1 1.4503(16)
O2 C4 1.1965(18)
O3 C19 1.321(2)
O3 C20 1.450(2)
O4 C19 1.200(2)
C1 C5 1.522(2)
C1 C21 1.527(2)
C1 C2 1.547(2)
C2 C3 1.537(2)
C2 H2A 0.9900
C2 H2B 0.9900
C3 C4 1.524(2)
C3 C19 1.526(2)
C3 C12 1.562(2)
C5 C10 1.391(2)
C5 C6 1.395(2)
C6 C7 1.386(2)
C6 H6 0.9500
C7 C8 1.387(2)
C7 H7 0.9500
C8 C9 1.389(2)
C8 C11 1.494(2)
C9 C10 1.386(2)
C9 H9 0.9500
C10 H10 0.9500
C12 C13 1.504(2)
C12 H12A 0.9900
C12 H12B 0.9900
C13 C14 1.396(2)
C13 C18 1.399(2)
C14 C15 1.393(3)
C14 H14 0.9500
C15 C16 1.387(3)
C15 H15 0.9500
C16 C17 1.384(3)
C16 H16 0.9500
C17 C18 1.387(2)
C17 H17 0.9500
C18 H18 0.9500
C20 H20A 0.9800
C20 H20B 0.9800
C20 H20C 0.9800
C21 H21A 0.9900
C21 H21B 0.9900

loop_
_geom_torsion_atom_site_label_1
_geom_torsion_atom_site_label_2
_geom_torsion_atom_site_label_3
_geom_torsion_atom_site_label_4
_geom_torsion
C4 O1 C1 C5 128.60(12)
C4 O1 C1 C21 -115.95(13)
C4 O1 C1 C2 6.20(16)
O1 C1 C2 C3 -0.21(15)
C5 C1 C2 C3 -119.53(13)
C21 C1 C2 C3 117.36(13)
C1 C2 C3 C4 -4.91(15)
C1 C2 C3 C19 -128.09(13)
C1 C2 C3 C12 112.62(14)
C1 O1 C4 O2 174.36(13)
C1 O1 C4 C3 -9.78(16)
C19 C3 C4 O2 -55.4(2)
C2 C3 C4 O2 -175.56(15)
C12 C3 C4 O2 62.6(2)
C19 C3 C4 O1 129.18(13)
C2 C3 C4 O1 8.98(15)
C12 C3 C4 O1 -112.85(13)
O1 C1 C5 C10 4.52(19)
C21 C1 C5 C10 -110.94(15)
C2 C1 C5 C10 122.20(15)
O1 C1 C5 C6 -176.96(14)
C21 C1 C5 C6 67.58(18)
C2 C1 C5 C6 -59.28(19)
C10 C5 C6 C7 -0.7(3)
C1 C5 C6 C7 -179.27(16)
C5 C6 C7 C8 -0.5(3)
C6 C7 C8 C9 1.0(3)
C6 C7 C8 C11 -177.59(17)
C7 C8 C9 C10 -0.4(3)
C11 C8 C9 C10 178.27(15)
C8 C9 C10 C5 -0.8(2)
C6 C5 C10 C9 1.4(2)
C1 C5 C10 C9 179.88(14)
C7 C8 C11 F2A -143.4(4)
C9 C8 C11 F2A 38.0(4)
C7 C8 C11 F3 133.3(3)
C9 C8 C11 F3 -45.3(3)
C7 C8 C11 F3A -15.9(4)
C9 C8 C11 F3A 165.5(3)
C7 C8 C11 F1 8.1(3)
C9 C8 C11 F1 -170.5(2)
C7 C8 C11 F2 -108.9(2)
C9 C8 C11 F2 72.5(3)
C7 C8 C11 F1A 98.3(3)
C9 C8 C11 F1A -80.3(3)
C4 C3 C12 C13 62.05(16)
C19 C3 C12 C13 -174.75(13)
C2 C3 C12 C13 -53.31(17)
C3 C12 C13 C14 95.36(18)
C3 C12 C13 C18 -84.55(18)
C18 C13 C14 C15 1.4(3)
C12 C13 C14 C15 -178.46(17)
C13 C14 C15 C16 -0.3(3)
C14 C15 C16 C17 -0.9(3)
C15 C16 C17 C18 0.8(3)
C16 C17 C18 C13 0.4(3)
C14 C13 C18 C17 -1.5(2)
C12 C13 C18 C17 178.41(14)
C20 O3 C19 O4 -1.5(3)
C20 O3 C19 C3 179.44(15)
C4 C3 C19 O4 -172.12(16)
C2 C3 C19 O4 -55.2(2)
C12 C3 C19 O4 68.9(2)
C4 C3 C19 O3 6.93(19)
C2 C3 C19 O3 123.83(15)
C12 C3 C19 O3 -112.04(15)
O1 C1 C21 Br1 58.04(13)
C5 C1 C21 Br1 174.61(9)
C2 C1 C21 Br1 -58.85(14)
